data_2210897
loop_
_publ_author_name
'Christian Peifer'
'Oliver Werz'
'Daniel Poeckel'
'Schollmeyer, Dieter'
'Stefan Laufer'

_publ_section_title
;(4<i>R</i>)-4-Hydroxy-1-[(2<i>S</i>)-2-hydroxydodecyl]-<small>L</small>-proline
 monohydrate
;
_journal_coeditor_code BT2198
_journal_issue 11
_journal_name_full 'Acta Crystallographica Section E'
_journal_page_first o5138
_journal_page_last o5140
_journal_paper_doi 10.1107/S1600536806042930
_journal_volume 62
_journal_year 2006
_chemical_formula_iupac 'C17 H33 N O4, H2 O'
_chemical_formula_moiety 'C17 H33 N O4, H2 O'
_chemical_formula_sum 'C17 H35 N O5'
_chemical_formula_weight 333.46
_chemical_melting_point 168
_chemical_name_common
;
(4R)-4-Hydroxy-1-[(2S)-2-hydroxydodecyl]-L-proline monohydrate
;
_space_group_IT_number 19
_symmetry_cell_setting orthorhombic
_symmetry_space_group_name_Hall 'P 2ac 2ab'
_symmetry_space_group_name_H-M 'P 21 21 21'
_atom_sites_solution_hydrogens geom
_atom_sites_solution_primary direct
_atom_sites_solution_secondary difmap
_audit_creation_method SHELXL-97
_cell_angle_alpha 90.00
_cell_angle_beta 90.00
_cell_angle_gamma 90.00
_cell_formula_units_Z 4
_cell_length_a 5.4341(2)
_cell_length_b 7.8324(2)
_cell_length_c 46.6831(10)
_cell_measurement_reflns_used 25
_cell_measurement_temperature 298(2)
_cell_measurement_theta_max 43
_cell_measurement_theta_min 35
_cell_volume 1986.93(10)
_computing_cell_refinement 'CAD-4 Software'
_computing_data_collection 'CAD-4 Software (Enraf--Nonius, 1989)'
_computing_data_reduction 'CORINC (Dr\"ager & Gattow, 1971)'
_computing_molecular_graphics 'PLATON (Spek, 2005)'
_computing_publication_material SHELXL97
_computing_structure_refinement 'SHELXL97 (Sheldrick, 1997)'
_computing_structure_solution 'SIR92 (Altomare <i>et al.</i>,  1994)'
_diffrn_ambient_temperature 298(2)
_diffrn_measured_fraction_theta_full 0.999
_diffrn_measured_fraction_theta_max 0.999
_diffrn_measurement_device '\k-geometry diffractometer'
_diffrn_measurement_device_type 'Enraf--Nonius CAD-4'
_diffrn_measurement_method \w/2\q
_diffrn_radiation_monochromator graphite
_diffrn_radiation_type CuK\a
_diffrn_radiation_wavelength 1.54178
_diffrn_reflns_av_R_equivalents 0.0204
_diffrn_reflns_av_sigmaI/netI 0.0214
_diffrn_reflns_limit_h_max 6
_diffrn_reflns_limit_h_min -6
_diffrn_reflns_limit_k_max 9
_diffrn_reflns_limit_k_min -9
_diffrn_reflns_limit_l_max 56
_diffrn_reflns_limit_l_min -56
_diffrn_reflns_number 4012
_diffrn_reflns_theta_full 70.07
_diffrn_reflns_theta_max 70.07
_diffrn_reflns_theta_min 1.89
_diffrn_standards_decay_% 5
_diffrn_standards_interval_time 60
_diffrn_standards_number 3
_exptl_absorpt_coefficient_mu 0.653
_exptl_absorpt_correction_type none
_exptl_crystal_colour colourless
_exptl_crystal_density_diffrn 1.115
_exptl_crystal_density_method 'not measured'
_exptl_crystal_description Plate
_exptl_crystal_F_000 736
_exptl_crystal_size_max 0.60
_exptl_crystal_size_mid 0.30
_exptl_crystal_size_min 0.20
_refine_diff_density_max 0.329
_refine_diff_density_min -0.257
_refine_ls_abs_structure_details
;
The absolute configuration was assigned to agree with that
of (2S,4R)-4-hydroxyproline. The Flack parameter was calculated according
to Flack (Flack, 1983).
;
_refine_ls_extinction_coef 0.0038(5)
_refine_ls_extinction_expression Fc^*^=kFc[1+0.001xFc^2^\l^3^/sin(2\q)]^-1/4^
_refine_ls_extinction_method SHELXL97
_refine_ls_goodness_of_fit_ref 1.075
_refine_ls_hydrogen_treatment mixed
_refine_ls_matrix_type full
_refine_ls_number_parameters 211
_refine_ls_number_reflns 2261
_refine_ls_number_restraints 0
_refine_ls_restrained_S_all 1.075
_refine_ls_R_factor_all 0.0580
_refine_ls_R_factor_gt 0.0467
_refine_ls_shift/su_max 0.001
_refine_ls_shift/su_mean 0.000
_refine_ls_structure_factor_coef Fsqd
_refine_ls_weighting_details 'calc w=1/[\s^2^(Fo^2^)+(0.0762P)^2^+0.303P] where P=(Fo^2^+2Fc^2^)/3'
_refine_ls_weighting_scheme calc
_refine_ls_wR_factor_obs 0.1266
_refine_ls_wR_factor_ref 0.1443
_reflns_number_gt 1932
_reflns_number_total 2261
_reflns_threshold_expression I>2\s(I)
_cod_data_source_file bt2198.cif
_cod_data_source_block I
_cod_database_code 2210897
_cod_database_fobs_code 2210897

loop_
_symmetry_equiv_pos_as_xyz
'x, y, z'
'-x+1/2, -y, z+1/2'
'x+1/2, -y+1/2, -z'
'-x, y+1/2, -z+1/2'

loop_
_atom_site_type_symbol
_atom_site_label
_atom_site_fract_x
_atom_site_fract_y
_atom_site_fract_z
_atom_site_U_iso_or_equiv
_atom_site_adp_type
_atom_site_calc_flag
_atom_site_refinement_flags
_atom_site_occupancy
N N1 0.6421(4) 0.5115(2) 0.55883(4) 0.0403(5) Uani d . 1
H H1 0.804(6) 0.5001(5) 0.55666(9) 0.048 Uiso d R 1
C C2 0.5070(5) 0.3437(3) 0.55505(5) 0.0401(5) Uani d . 1
H H2 0.3847 0.3324 0.5704 0.048 Uiso calc R 1
C C3 0.3730(6) 0.3618(3) 0.52651(5) 0.0477(6) Uani d . 1
H H3A 0.4734 0.3197 0.5109 0.057 Uiso calc R 1
H H3B 0.2184 0.3000 0.5267 0.057 Uiso calc R 1
C C4 0.3297(5) 0.5520(3) 0.52372(5) 0.0446(6) Uani d . 1
H H4 0.2956 0.5845 0.5038 0.054 Uiso calc R 1
C C5 0.5697(5) 0.6237(4) 0.53386(5) 0.0438(6) Uani d . 1
H H5A 0.5506 0.7414 0.5399 0.053 Uiso calc R 1
H H5B 0.6925 0.6187 0.5188 0.053 Uiso calc R 1
O O6 0.1326(3) 0.5973(2) 0.54213(4) 0.0525(5) Uani d . 1
H H6 0.1850 0.6558 0.5553 0.079 Uiso calc R 1
C C7 0.6852(6) 0.1941(3) 0.55687(6) 0.0532(7) Uani d . 1
O O8 0.9028(4) 0.2254(3) 0.56361(5) 0.0686(6) Uani d . 1
O O9 0.6015(5) 0.0513(3) 0.55108(6) 0.0824(7) Uani d . 1
C C10 0.6022(6) 0.5947(3) 0.58741(5) 0.0531(7) Uani d . 1
H H10A 0.4272 0.6112 0.5904 0.064 Uiso calc R 1
H H10B 0.6799 0.7062 0.5874 0.064 Uiso calc R 1
C C11 0.7061(6) 0.4894(5) 0.61192(5) 0.0600(8) Uani d . 1
H H11 0.6254 0.3775 0.6122 0.072 Uiso calc R 1
O O12 0.9636(4) 0.4660(4) 0.60850(4) 0.0785(8) Uani d . 1
H H12 0.9905 0.4170 0.5933 0.118 Uiso calc R 1
C C13 0.6558(8) 0.5799(5) 0.64005(6) 0.0793(10) Uani d . 1
H H13A 0.7284 0.6930 0.6393 0.095 Uiso calc R 1
H H13B 0.4794 0.5939 0.6422 0.095 Uiso calc R 1
C C14 0.7552(9) 0.4871(6) 0.66606(6) 0.0905(13) Uani d . 1
H H14A 0.6966 0.3701 0.6658 0.109 Uiso calc R 1
H H14B 0.9334 0.4843 0.6650 0.109 Uiso calc R 1
C C15 0.6790(11) 0.5701(6) 0.69396(6) 0.1051(15) Uani d . 1
H H15A 0.7275 0.6893 0.6935 0.126 Uiso calc R 1
H H15B 0.5010 0.5663 0.6954 0.126 Uiso calc R 1
C C16 0.7871(11) 0.4889(7) 0.72040(7) 0.1086(17) Uani d . 1
H H16A 0.7451 0.3685 0.7204 0.130 Uiso calc R 1
H H16B 0.9649 0.4976 0.7194 0.130 Uiso calc R 1
C C17 0.7014(11) 0.5669(7) 0.74809(7) 0.1133(18) Uani d . 1
H H17A 0.7379 0.6881 0.7477 0.136 Uiso calc R 1
H H17B 0.5241 0.5546 0.7493 0.136 Uiso calc R 1
C C18 0.8144(12) 0.4912(8) 0.77455(7) 0.1179(19) Uani d . 1
H H18A 0.9911 0.5076 0.7737 0.141 Uiso calc R 1
H H18B 0.7836 0.3692 0.7745 0.141 Uiso calc R 1
C C19 0.7207(12) 0.5650(7) 0.80236(7) 0.1158(18) Uani d . 1
H H19A 0.7517 0.6869 0.8024 0.139 Uiso calc R 1
H H19B 0.5439 0.5487 0.8032 0.139 Uiso calc R 1
C C20 0.8319(13) 0.4901(7) 0.82863(7) 0.1171(18) Uani d . 1
H H20A 1.0079 0.5107 0.8282 0.141 Uiso calc R 1
H H20B 0.8070 0.3675 0.8282 0.141 Uiso calc R 1
C C21 0.7313(15) 0.5583(8) 0.85651(8) 0.138(2) Uani d . 1
H H21A 0.7613 0.6803 0.8572 0.166 Uiso calc R 1
H H21B 0.5545 0.5415 0.8566 0.166 Uiso calc R 1
C C22 0.8332(15) 0.4816(8) 0.88237(9) 0.147(3) Uani d . 1
H H22A 0.8101 0.3601 0.8817 0.220 Uiso calc R 1
H H22B 0.7507 0.5273 0.8989 0.220 Uiso calc R 1
H H22C 1.0057 0.5068 0.8835 0.220 Uiso calc R 1
O O1W 1.1412(5) -0.0650(3) 0.53874(5) 0.0731(7) Uani d . 1
H H1W 1.2607 -0.0356 0.5483 0.110 Uiso d R 1
H H2W 1.0145 -0.0397 0.5473 0.110 Uiso d R 1

loop_
_atom_site_aniso_label
_atom_site_aniso_U_11
_atom_site_aniso_U_22
_atom_site_aniso_U_33
_atom_site_aniso_U_12
_atom_site_aniso_U_13
_atom_site_aniso_U_23
N1 0.0336(10) 0.0423(10) 0.0449(10) -0.0002(9) 0.0020(8) 0.0010(8)
C2 0.0354(12) 0.0365(11) 0.0485(12) 0.0007(10) 0.0065(10) 0.0009(10)
C3 0.0489(15) 0.0431(13) 0.0511(12) 0.0026(14) 0.0011(12) -0.0058(11)
C4 0.0382(13) 0.0489(13) 0.0467(11) -0.0004(12) -0.0001(11) 0.0051(11)
C5 0.0346(12) 0.0459(13) 0.0510(12) 0.0005(11) 0.0018(10) 0.0086(11)
O6 0.0314(9) 0.0513(10) 0.0749(11) 0.0004(9) 0.0053(9) 0.0002(9)
C7 0.0559(18) 0.0415(14) 0.0623(15) 0.0135(13) 0.0106(14) 0.0062(12)
O8 0.0461(12) 0.0633(13) 0.0964(15) 0.0136(11) 0.0048(11) 0.0137(11)
O9 0.0791(17) 0.0417(11) 0.1264(19) 0.0128(13) -0.0026(16) -0.0085(12)
C10 0.0576(16) 0.0532(15) 0.0487(12) -0.0008(15) 0.0003(12) -0.0086(11)
C11 0.0602(18) 0.074(2) 0.0456(13) -0.0006(17) -0.0012(12) -0.0018(14)
O12 0.0579(13) 0.121(2) 0.0566(11) 0.0044(16) -0.0083(10) 0.0017(13)
C13 0.097(3) 0.092(2) 0.0482(14) -0.002(3) -0.0022(17) -0.0072(15)
C14 0.113(3) 0.111(3) 0.0471(14) 0.001(3) -0.0047(18) -0.0040(17)
C15 0.139(4) 0.126(4) 0.0501(16) 0.004(4) 0.000(2) -0.006(2)
C16 0.141(4) 0.133(4) 0.0513(17) 0.007(4) -0.003(2) -0.006(2)
C17 0.153(5) 0.134(4) 0.0522(17) 0.004(4) 0.002(2) -0.002(2)
C18 0.157(5) 0.145(4) 0.0520(17) 0.009(5) 0.000(3) -0.006(2)
C19 0.156(5) 0.134(4) 0.0567(18) -0.005(4) 0.006(3) -0.006(2)
C20 0.163(5) 0.130(4) 0.0576(18) -0.007(5) -0.001(3) -0.006(2)
C21 0.205(7) 0.146(5) 0.064(2) 0.002(6) 0.004(3) -0.010(3)
C22 0.216(7) 0.152(5) 0.074(2) -0.015(6) -0.008(4) -0.012(3)
O1W 0.0744(16) 0.0564(12) 0.0884(14) 0.0167(14) -0.0013(13) -0.0140(11)

loop_
_atom_type_symbol
_atom_type_description
_atom_type_scat_dispersion_real
_atom_type_scat_dispersion_imag
_atom_type_scat_source
C C 0.0181 0.0091 'International Tables Vol C Tables 4.2.6.8 and 6.1.1.4'
H H 0.0000 0.0000 'International Tables Vol C Tables 4.2.6.8 and 6.1.1.4'
N N 0.0311 0.0180 'International Tables Vol C Tables 4.2.6.8 and 6.1.1.4'
O O 0.0492 0.0322 'International Tables Vol C Tables 4.2.6.8 and 6.1.1.4'

loop_
_geom_angle_atom_site_label_1
_geom_angle_atom_site_label_2
_geom_angle_atom_site_label_3
_geom_angle
C10 N1 C5 113.3(2)
C10 N1 C2 114.24(19)
C5 N1 C2 106.76(19)
C10 N1 H1 106.7(4)
C5 N1 H1 103.2(3)
C2 N1 H1 112.2(4)
N1 C2 C7 110.7(2)
N1 C2 C3 104.60(19)
C7 C2 C3 115.1(2)
N1 C2 H2 108.8
C7 C2 H2 108.8
C3 C2 H2 108.8
C4 C3 C2 104.0(2)
C4 C3 H3A 111.0
C2 C3 H3A 111.0
C4 C3 H3B 111.0
C2 C3 H3B 111.0
H3A C3 H3B 109.0
O6 C4 C5 111.9(2)
O6 C4 C3 108.1(2)
C5 C4 C3 101.9(2)
O6 C4 H4 111.5
C5 C4 H4 111.5
C3 C4 H4 111.5
C4 C5 N1 104.6(2)
C4 C5 H5A 110.8
N1 C5 H5A 110.8
C4 C5 H5B 110.8
N1 C5 H5B 110.8
H5A C5 H5B 108.9
C4 O6 H6 109.5
O9 C7 O8 125.5(3)
O9 C7 C2 116.7(3)
O8 C7 C2 117.7(3)
N1 C10 C11 112.3(2)
N1 C10 H10A 109.1
C11 C10 H10A 109.1
N1 C10 H10B 109.1
C11 C10 H10B 109.1
H10A C10 H10B 107.9
O12 C11 C13 109.6(3)
O12 C11 C10 110.6(3)
C13 C11 C10 109.3(3)
O12 C11 H11 109.1
C13 C11 H11 109.1
C10 C11 H11 109.1
C11 O12 H12 109.5
C14 C13 C11 113.9(3)
C14 C13 H13A 108.8
C11 C13 H13A 108.8
C14 C13 H13B 108.8
C11 C13 H13B 108.8
H13A C13 H13B 107.7
C15 C14 C13 112.7(4)
C15 C14 H14A 109.1
C13 C14 H14A 109.1
C15 C14 H14B 109.1
C13 C14 H14B 109.1
H14A C14 H14B 107.8
C16 C15 C14 114.6(4)
C16 C15 H15A 108.6
C14 C15 H15A 108.6
C16 C15 H15B 108.6
C14 C15 H15B 108.6
H15A C15 H15B 107.6
C17 C16 C15 114.3(5)
C17 C16 H16A 108.7
C15 C16 H16A 108.7
C17 C16 H16B 108.7
C15 C16 H16B 108.7
H16A C16 H16B 107.6
C18 C17 C16 114.8(5)
C18 C17 H17A 108.6
C16 C17 H17A 108.6
C18 C17 H17B 108.6
C16 C17 H17B 108.6
H17A C17 H17B 107.5
C17 C18 C19 114.7(5)
C17 C18 H18A 108.6
C19 C18 H18A 108.6
C17 C18 H18B 108.6
C19 C18 H18B 108.6
H18A C18 H18B 107.6
C20 C19 C18 114.9(5)
C20 C19 H19A 108.5
C18 C19 H19A 108.5
C20 C19 H19B 108.5
C18 C19 H19B 108.5
H19A C19 H19B 107.5
C19 C20 C21 115.1(5)
C19 C20 H20A 108.5
C21 C20 H20A 108.5
C19 C20 H20B 108.5
C21 C20 H20B 108.5
H20A C20 H20B 107.5
C22 C21 C20 115.5(6)
C22 C21 H21A 108.4
C20 C21 H21A 108.4
C22 C21 H21B 108.4
C20 C21 H21B 108.4
H21A C21 H21B 107.5
C21 C22 H22A 109.5
C21 C22 H22B 109.5
H22A C22 H22B 109.5
C21 C22 H22C 109.5
H22A C22 H22C 109.5
H22B C22 H22C 109.5
H1W O1W H2W 109.5

loop_
_geom_bond_atom_site_label_1
_geom_bond_atom_site_label_2
_geom_bond_distance
N1 C10 1.501(3)
N1 C5 1.512(3)
N1 C2 1.516(3)
N1 H1 0.89(3)
C2 C7 1.522(4)
C2 C3 1.525(4)
C2 H2 0.9800
C3 C4 1.514(4)
C3 H3A 0.9700
C3 H3B 0.9700
C4 O6 1.418(3)
C4 C5 1.497(4)
C4 H4 0.9800
C5 H5A 0.9700
C5 H5B 0.9700
O6 H6 0.8200
C7 O9 1.237(4)
C7 O8 1.248(4)
C10 C11 1.519(4)
C10 H10A 0.9700
C10 H10B 0.9700
C11 O12 1.420(4)
C11 C13 1.517(4)
C11 H11 0.9800
O12 H12 0.8200
C13 C14 1.515(5)
C13 H13A 0.9700
C13 H13B 0.9700
C14 C15 1.513(5)
C14 H14A 0.9700
C14 H14B 0.9700
C15 C16 1.508(6)
C15 H15A 0.9700
C15 H15B 0.9700
C16 C17 1.504(5)
C16 H16A 0.9700
C16 H16B 0.9700
C17 C18 1.501(6)
C17 H17A 0.9700
C17 H17B 0.9700
C18 C19 1.510(6)
C18 H18A 0.9700
C18 H18B 0.9700
C19 C20 1.487(6)
C19 H19A 0.9700
C19 H19B 0.9700
C20 C21 1.509(6)
C20 H20A 0.9700
C20 H20B 0.9700
C21 C22 1.458(7)
C21 H21A 0.9700
C21 H21B 0.9700
C22 H22A 0.9600
C22 H22B 0.9600
C22 H22C 0.9600
O1W H1W 0.8200
O1W H2W 0.8200

loop_
_geom_hbond_atom_site_label_D
_geom_hbond_atom_site_label_H
_geom_hbond_atom_site_label_A
_geom_hbond_site_symmetry_A
_geom_hbond_distance_DH
_geom_hbond_distance_HA
_geom_hbond_distance_DA
_geom_hbond_angle_DHA
N1 H1 O6 1_655 0.89(3) 2.06(3) 2.857(3) 149.2(5)
O6 H6 O1W 1_465 0.82 2.33 2.650(3) 103.8
O12 H12 O8 . 0.82 2.10 2.838(4) 150.0
O1W H2W O8 . 0.82 2.29 2.863(3) 127.1
O1W H2W O9 . 0.82 2.36 3.124(4) 155.1
O1W H1W O9 1_655 0.82 1.98 2.724(4) 151.0

loop_
_geom_torsion_atom_site_label_1
_geom_torsion_atom_site_label_2
_geom_torsion_atom_site_label_3
_geom_torsion_atom_site_label_4
_geom_torsion
C10 N1 C2 C7 -105.7(2)
C5 N1 C2 C7 128.2(2)
C10 N1 C2 C3 129.7(2)
C5 N1 C2 C3 3.7(2)
N1 C2 C3 C4 -28.0(3)
C7 C2 C3 C4 -149.7(2)
C2 C3 C4 O6 -76.2(3)
C2 C3 C4 C5 41.9(3)
O6 C4 C5 N1 75.9(2)
C3 C4 C5 N1 -39.5(2)
C10 N1 C5 C4 -104.2(2)
C2 N1 C5 C4 22.4(2)
N1 C2 C7 O9 -172.5(3)
C3 C2 C7 O9 -54.2(4)
N1 C2 C7 O8 6.4(3)
C3 C2 C7 O8 124.8(3)
C5 N1 C10 C11 -172.7(2)
C2 N1 C10 C11 64.8(3)
N1 C10 C11 O12 60.1(4)
N1 C10 C11 C13 -179.2(3)
O12 C11 C13 C14 -57.8(5)
C10 C11 C13 C14 -179.2(3)
C11 C13 C14 C15 -173.8(4)
C13 C14 C15 C16 -176.2(4)
C14 C15 C16 C17 -177.3(5)
C15 C16 C17 C18 -178.0(5)
C16 C17 C18 C19 -177.7(5)
C17 C18 C19 C20 179.9(5)
C18 C19 C20 C21 -177.6(5)
C19 C20 C21 C22 178.0(6)

loop_
_cod_related_entry_id
_cod_related_entry_database
_cod_related_entry_code
1 ChemSpider 21178507
